data_4062265
loop_
_publ_author_name
'Wang, Jianhui'
'Li, Shoujian'
'Zheng, Chong'
'Maguire, John A.'
'Sarkar, Biprajit'
'Kaim, Wolfgang'
'Hosmane, Narayan S.'

_publ_section_title
;
 Chemistry of C-Trimethylsilyl-Substituted Heterocarboranes.
 29. Synthetic and Structural Studies on Lanthanacarboranes with Two
 and Three "Carbons Apart" Carborane Cages Bonding to Ln(III) Metal
 (Ln(III) = Nd, Gd, Dy, Ho, Er, Tb, Lu)
;
_journal_issue 21
_journal_name_full Organometallics
_journal_page_first 4334
_journal_page_last 4342
_journal_paper_doi 10.1021/om030426x
_journal_volume 22
_journal_year 2003
_chemical_formula_sum 'C40 H108 B16 Ho2 Na2 O4 Si8'
_chemical_formula_weight 1426.78
_space_group_IT_number 15
_symmetry_cell_setting monoclinic
_symmetry_space_group_name_Hall '-C 2yc'
_symmetry_space_group_name_H-M 'C 1 2/c 1'
_cell_angle_alpha 90.00
_cell_angle_beta 94.463(4)
_cell_angle_gamma 90.00
_cell_formula_units_Z 4
_cell_length_a 21.334(5)
_cell_length_b 13.359(3)
_cell_length_c 27.138(6)
_cell_measurement_temperature 173(2)
_cell_volume 7711(3)
_diffrn_ambient_temperature 173(2)
_exptl_crystal_density_diffrn 1.229
_cod_original_sg_symbol_H-M 'C 2/c'
_cod_database_code 4062265

loop_
_symmetry_equiv_pos_as_xyz
'x, y, z'
'-x, y, -z+1/2'
'x+1/2, y+1/2, z'
'-x+1/2, y+1/2, -z+1/2'
'-x, -y, -z'
'x, -y, z-1/2'
'-x+1/2, -y+1/2, -z'
'x+1/2, -y+1/2, z-1/2'

loop_
_atom_site_label
_atom_site_type_symbol
_atom_site_fract_x
_atom_site_fract_y
_atom_site_fract_z
_atom_site_U_iso_or_equiv
_atom_site_adp_type
_atom_site_occupancy
_atom_site_symmetry_multiplicity
_atom_site_calc_flag
_atom_site_refinement_flags
_atom_site_disorder_assembly
_atom_site_disorder_group
Ho Ho 0.794371(17) 0.23205(3) 0.065219(14) 0.02849(15) Uani 1 1 d . . .
Si11 Si 0.83479(14) -0.0577(2) 0.11635(11) 0.0441(6) Uani 1 1 d . . .
Si12 Si 0.72132(15) 0.2905(2) 0.20292(10) 0.0469(7) Uani 1 1 d . . .
Si21 Si 0.95880(11) 0.2217(2) -0.01243(10) 0.0389(6) Uani 1 1 d . . .
Si22 Si 0.80656(13) 0.54182(19) 0.07007(10) 0.0393(6) Uani 1 1 d . . .
Na Na 0.9680(3) 0.2895(6) 0.1452(3) 0.118(3) Uani 1 1 d . . .
C11 C 0.8205(4) 0.0791(7) 0.1248(3) 0.0326(19) Uani 1 1 d . . .
B12 B 0.7583(5) 0.1230(7) 0.1403(4) 0.032(2) Uani 1 1 d . . .
H12 H 0.7121 0.0833 0.1413 0.017(19) Uiso 1 1 calc R . .
C13 C 0.7746(4) 0.2294(7) 0.1609(3) 0.0353(19) Uani 1 1 d . . .
B14 B 0.8467(5) 0.2561(9) 0.1579(4) 0.041(2) Uani 1 1 d . . .
H14 H 0.8531 0.3284 0.1786 0.12(6) Uiso 1 1 calc R . .
B15 B 0.8767(5) 0.1566(9) 0.1318(4) 0.042(3) Uani 1 1 d . . .
H15 H 0.9190 0.1136 0.1218 0.19(9) Uiso 1 1 calc R . .
B16 B 0.8277(5) 0.1379(8) 0.1802(4) 0.037(2) Uani 1 1 d . . .
H16 H 0.8402 0.1067 0.2180 0.03(2) Uiso 1 1 calc R . .
C21 C 0.8860(4) 0.2829(7) 0.0080(3) 0.0317(18) Uani 1 1 d . . .
B22 B 0.8862(5) 0.3591(8) 0.0510(4) 0.035(2) Uani 1 1 d . . .
H22 H 0.9270 0.3971 0.0717 0.06(3) Uiso 1 1 calc R . .
C23 C 0.8227(4) 0.4178(6) 0.0418(3) 0.0297(18) Uani 1 1 d . . .
B24 B 0.7808(4) 0.3770(6) -0.0032(3) 0.0262(18) Uani 1 1 d . . .
H24 H 0.7424 0.4335 -0.0101 0.11(5) Uiso 1 1 calc R . .
B25 B 0.8232(4) 0.2862(7) -0.0265(4) 0.030(2) Uani 1 1 d . . .
H25 H 0.8329 0.2401 -0.0595 0.07(4) Uiso 1 1 calc R . .
B26 B 0.8614(5) 0.4006(8) -0.0100(4) 0.034(2) Uani 1 1 d . . .
H26 H 0.8830 0.4565 -0.0343 0.04(3) Uiso 1 1 calc R . .
C101 C 0.8665(6) -0.0796(9) 0.0547(5) 0.057(3) Uani 1 1 d . . .
H10A H 0.9056 -0.0417 0.0528 0.12(6) Uiso 1 1 calc R . .
H10B H 0.8356 -0.0573 0.0284 0.08(4) Uiso 1 1 calc R . .
H10C H 0.8749 -0.1511 0.0507 0.06(3) Uiso 1 1 calc R . .
C102 C 0.7607(6) -0.1295(8) 0.1204(4) 0.058(3) Uani 1 1 d . . .
H10D H 0.7289 -0.1053 0.0952 0.09(5) Uiso 1 1 calc R . .
H10E H 0.7455 -0.1203 0.1533 0.07(4) Uiso 1 1 calc R . .
H10F H 0.7687 -0.2007 0.1150 0.06(3) Uiso 1 1 calc R . .
C103 C 0.8948(7) -0.1036(10) 0.1653(6) 0.073(4) Uani 1 1 d . . .
H10G H 0.9338 -0.0654 0.1637 0.17(9) Uiso 1 1 calc R . .
H10H H 0.9032 -0.1747 0.1599 0.11(6) Uiso 1 1 calc R . .
H10I H 0.8788 -0.0946 0.1979 0.13(7) Uiso 1 1 calc R . .
C201 C 0.7099(7) 0.2057(9) 0.2565(4) 0.066(4) Uani 1 1 d . . .
H20A H 0.7507 0.1922 0.2745 0.12(6) Uiso 1 1 calc R . .
H20B H 0.6911 0.1425 0.2443 0.05(3) Uiso 1 1 calc R . .
H20C H 0.6820 0.2379 0.2787 0.06(3) Uiso 1 1 calc R . .
C202 C 0.7538(8) 0.4122(10) 0.2271(5) 0.076(4) Uani 1 1 d . . .
H20D H 0.7951 0.4010 0.2446 0.10(5) Uiso 1 1 calc R . .
H20E H 0.7253 0.4411 0.2499 0.06(3) Uiso 1 1 calc R . .
H20F H 0.7580 0.4583 0.1995 0.06(3) Uiso 1 1 calc R . .
C203 C 0.6427(6) 0.3123(11) 0.1703(5) 0.067(3) Uani 1 1 d . . .
H20G H 0.6254 0.2486 0.1575 0.06(4) Uiso 1 1 calc R . .
H20H H 0.6467 0.3589 0.1428 0.07(4) Uiso 1 1 calc R . .
H20I H 0.6145 0.3410 0.1934 0.07(4) Uiso 1 1 calc R . .
C301 C 0.9925(5) 0.3027(9) -0.0595(5) 0.057(3) Uani 1 1 d . . .
H30A H 1.0022 0.3688 -0.0451 0.11(6) Uiso 1 1 calc R . .
H30B H 0.9619 0.3099 -0.0881 0.07(4) Uiso 1 1 calc R . .
H30C H 1.0310 0.2722 -0.0699 0.11(5) Uiso 1 1 calc R . .
C302 C 0.9397(5) 0.0970(8) -0.0407(5) 0.055(3) Uani 1 1 d . . .
H30D H 0.9219 0.0535 -0.0163 0.13(7) Uiso 1 1 calc R . .
H30E H 0.9781 0.0665 -0.0515 0.17(8) Uiso 1 1 calc R . .
H30F H 0.9091 0.1054 -0.0692 0.20(10) Uiso 1 1 calc R . .
C303 C 1.0186(3) 0.2041(7) 0.0401(3) 0.064(4) Uani 1 1 d . . .
H30G H 1.0011 0.1621 0.0653 0.11(5) Uiso 1 1 calc R . .
H30H H 1.0304 0.2694 0.0544 0.0000(16) Uiso 1 1 calc R . .
H30I H 1.0558 0.1716 0.0284 0.08(4) Uiso 1 1 calc R . .
C401 C 0.8126(6) 0.6416(8) 0.0224(4) 0.056(3) Uani 1 1 d . . .
H40A H 0.8553 0.6426 0.0116 0.09(5) Uiso 1 1 calc R . .
H40B H 0.8030 0.7068 0.0367 0.06(3) Uiso 1 1 calc R . .
H40C H 0.7825 0.6279 -0.0059 0.07(4) Uiso 1 1 calc R . .
C402 C 0.7243(5) 0.5423(9) 0.0900(5) 0.059(3) Uani 1 1 d . . .
H40D H 0.7202 0.4902 0.1150 0.14(7) Uiso 1 1 calc R . .
H40E H 0.6945 0.5293 0.0614 0.08(4) Uiso 1 1 calc R . .
H40F H 0.7153 0.6078 0.1042 0.07(4) Uiso 1 1 calc R . .
C403 C 0.8620(6) 0.5669(9) 0.1253(5) 0.057(3) Uani 1 1 d . . .
H40G H 0.8579 0.5141 0.1499 0.14(7) Uiso 1 1 calc R . .
H40H H 0.8520 0.6318 0.1397 0.11(5) Uiso 1 1 calc R . .
H40I H 0.9052 0.5681 0.1154 0.10(5) Uiso 1 1 calc R . .
O31 O 1.0505(9) 0.3870(16) 0.1544(7) 0.225(12) Uani 1 1 d . . .
O32 O 1.0476(9) 0.1987(12) 0.1864(11) 0.247(16) Uani 1 1 d D . .
C31 C 1.1085(12) 0.315(5) 0.1775(17) 0.44(5) Uani 1 1 d . . .
H31A H 1.1457 0.3273 0.1586 0.5(2) Uiso 1 1 calc R . .
H31B H 1.1197 0.3361 0.2121 0.4(4) Uiso 1 1 calc R . .
C32 C 1.094(2) 0.205(3) 0.1769(10) 0.21(2) Uani 1 1 d . . .
H32A H 1.0988 0.1766 0.1436 2(3) Uiso 1 1 calc R . .
H32B H 1.1233 0.1691 0.2011 0.36(19) Uiso 1 1 calc R . .
C33 C 1.0588(18) 0.490(4) 0.151(3) 0.83(9) Uani 1 1 d . . .
H33A H 1.0221 0.5198 0.1321 0.17(10) Uiso 1 1 calc R . .
H33B H 1.0966 0.5040 0.1334 0.0(12) Uiso 1 1 calc R . .
H33C H 1.0636 0.5196 0.1838 1.2(7) Uiso 1 1 calc R . .
C34 C 1.0749(17) 0.0803(19) 0.1777(13) 0.188(15) Uani 1 1 d D . .
H34A H 1.0405 0.0323 0.1797 0.2(3) Uiso 1 1 calc R . .
H34B H 1.1085 0.0650 0.2033 0.16(10) Uiso 1 1 calc R . .
H34C H 1.0914 0.0758 0.1451 0.10(10) Uiso 1 1 calc R . .

loop_
_atom_site_aniso_label
_atom_site_aniso_U_11
_atom_site_aniso_U_22
_atom_site_aniso_U_33
_atom_site_aniso_U_23
_atom_site_aniso_U_13
_atom_site_aniso_U_12
Ho 0.0281(2) 0.0286(2) 0.0289(2) -0.00002(16) 0.00319(15) -0.00122(16)
Si11 0.0514(16) 0.0362(14) 0.0456(16) 0.0068(12) 0.0089(12) 0.0081(12)
Si12 0.0691(19) 0.0387(15) 0.0346(14) -0.0014(11) 0.0163(13) 0.0027(13)
Si21 0.0275(12) 0.0460(15) 0.0441(14) 0.0013(12) 0.0085(10) 0.0025(11)
Si22 0.0436(14) 0.0316(13) 0.0434(15) -0.0085(11) 0.0089(11) -0.0053(11)
Na 0.048(3) 0.151(6) 0.149(6) 0.067(5) -0.024(3) -0.040(4)
C11 0.030(4) 0.035(5) 0.032(5) 0.006(4) -0.002(3) 0.000(4)
B12 0.036(5) 0.032(5) 0.029(5) 0.004(4) 0.002(4) -0.002(4)
C13 0.042(5) 0.038(5) 0.026(4) 0.006(4) 0.004(4) -0.003(4)
B14 0.041(6) 0.044(6) 0.035(5) -0.005(5) -0.006(4) -0.020(5)
B15 0.038(6) 0.050(7) 0.037(6) 0.012(5) 0.000(4) -0.003(5)
B16 0.039(5) 0.045(6) 0.027(5) 0.007(4) -0.005(4) -0.007(5)
C21 0.026(4) 0.035(5) 0.035(4) 0.001(4) 0.005(3) -0.004(3)
B22 0.029(5) 0.037(6) 0.039(6) 0.001(4) 0.003(4) -0.010(4)
C23 0.032(4) 0.027(4) 0.030(4) -0.004(3) 0.004(3) -0.007(3)
B24 0.033(5) 0.018(4) 0.028(5) -0.001(3) 0.005(4) 0.000(4)
B25 0.026(4) 0.034(5) 0.032(5) 0.000(4) 0.004(4) 0.000(4)
B26 0.034(5) 0.034(5) 0.033(5) 0.002(4) 0.007(4) -0.007(4)
C101 0.054(7) 0.050(7) 0.070(8) 0.000(6) 0.023(6) 0.013(5)
C102 0.078(8) 0.044(6) 0.056(7) 0.002(5) 0.022(6) -0.012(6)
C103 0.078(9) 0.051(8) 0.087(11) 0.018(7) -0.010(8) 0.014(7)
C201 0.106(11) 0.050(7) 0.047(6) 0.000(5) 0.030(7) 0.003(7)
C202 0.124(13) 0.057(8) 0.052(7) -0.008(6) 0.025(8) -0.001(8)
C203 0.070(8) 0.081(9) 0.052(7) -0.009(7) 0.019(6) 0.017(7)
C301 0.049(6) 0.053(7) 0.072(8) 0.012(6) 0.029(6) 0.004(5)
C302 0.046(6) 0.047(6) 0.074(8) 0.003(6) 0.015(6) 0.012(5)
C303 0.036(5) 0.098(11) 0.058(7) -0.008(7) 0.000(5) 0.016(6)
C401 0.077(8) 0.031(5) 0.060(7) -0.003(5) 0.004(6) -0.004(5)
C402 0.052(7) 0.050(7) 0.078(9) -0.016(6) 0.021(6) -0.002(5)
C403 0.063(7) 0.043(6) 0.064(7) -0.018(6) -0.004(6) -0.003(5)
O31 0.180(15) 0.27(2) 0.203(17) 0.156(17) -0.117(14) -0.157(16)
O32 0.160(16) 0.131(15) 0.42(4) 0.069(18) -0.20(2) -0.074(13)
C31 0.075(15) 0.90(14) 0.31(5) 0.37(7) -0.13(2) -0.19(4)
C32 0.33(5) 0.23(4) 0.085(15) 0.035(19) 0.04(2) 0.21(4)
C33 0.25(4) 0.63(8) 1.54(18) 0.94(12) -0.47(8) -0.35(5)
C34 0.24(3) 0.106(19) 0.20(3) -0.062(17) -0.10(3) 0.10(2)

loop_
_geom_bond_atom_site_label_1
_geom_bond_atom_site_label_2
_geom_bond_distance
_geom_bond_site_symmetry_2
_geom_bond_publ_flag
Ho B15 2.622(11) . ?
Ho C11 2.638(8) . ?
Ho C23 2.643(8) . ?
Ho B22 2.644(10) . ?
Ho B25 2.654(9) 7_655 ?
Ho C13 2.663(8) . ?
Ho B24 2.666(9) 7_655 ?
Ho B12 2.666(10) . ?
Ho C21 2.677(8) . ?
Ho B24 2.683(9) . ?
Ho B14 2.691(10) . ?
Ho B25 2.707(10) . ?
Si11 C102 1.859(12) . ?
Si11 C11 1.870(9) . ?
Si11 C103 1.875(13) . ?
Si11 C101 1.875(11) . ?
Si12 C203 1.858(13) . ?
Si12 C13 1.860(9) . ?
Si12 C202 1.866(13) . ?
Si12 C201 1.874(11) . ?
Si21 C303 1.852(8) . ?
Si21 C301 1.860(11) . ?
Si21 C302 1.866(12) . ?
Si21 C21 1.876(9) . ?
Si22 C403 1.867(11) . ?
Si22 C23 1.868(9) . ?
Si22 C401 1.869(11) . ?
Si22 C402 1.876(11) . ?
Na O31 2.188(14) . ?
Na O32 2.305(17) . ?
Na B15 2.639(13) . ?
Na B14 2.673(12) . ?
Na C32 2.99(3) . ?
Na C31 3.077(19) . ?
Na B22 3.124(12) . ?
C11 B12 1.538(13) . ?
C11 B15 1.585(14) . ?
C11 B16 1.693(13) . ?
B12 C13 1.558(14) . ?
B12 B16 1.778(14) . ?
C13 B14 1.588(14) . ?
C13 B16 1.720(14) . ?
B14 B15 1.657(17) . ?
B14 B16 1.750(15) . ?
B15 B16 1.760(15) . ?
C21 B22 1.548(14) . ?
C21 B25 1.574(12) . ?
C21 B26 1.716(13) . ?
B22 C23 1.569(13) . ?
B22 B26 1.785(14) . ?
C23 B24 1.556(12) . ?
C23 B26 1.701(13) . ?
B24 B25 1.665(13) . ?
B24 B26 1.772(13) . ?
B24 Ho 2.666(9) 7_655 ?
B25 B26 1.773(14) . ?
B25 Ho 2.654(9) 7_655 ?
O31 C33 1.40(4) . ?
O31 C31 1.65(5) . ?
O32 C32 1.05(5) . ?
O32 C34 1.707(18) . ?
C31 C32 1.51(7) . ?
